data_7152230
loop_
_publ_author_name
'Zhang, Min'
'Hao, Erhong'
'Zhou, Jinyuan'
'Yu, Changjiang'
'Bai, Guifeng'
'Wang, Fengyun'
'Jiao, Lijuan'

_publ_section_title
;
 Synthesis of pyrrolyldipyrrinato BF(2) complexes by oxidative
 nucleophilic substitution of boron dipyrromethene with pyrrole.
;
_journal_issue 10
_journal_name_full 'Organic &amp; biomolecular chemistry'
_journal_page_first 2139
_journal_page_last 2145
_journal_paper_doi 10.1039/c2ob06689k
_journal_volume 10
_journal_year 2012
_chemical_formula_sum 'C22 H21 N3'
_chemical_formula_weight 327.42
_chemical_name_systematic
;
?
;
_space_group_IT_number 2
_symmetry_cell_setting triclinic
_symmetry_space_group_name_Hall '-P 1'
_symmetry_space_group_name_H-M 'P -1'
_atom_sites_solution_hydrogens geom
_atom_sites_solution_primary direct
_atom_sites_solution_secondary difmap
_audit_creation_method SHELXL-97
_cell_angle_alpha 70.679(8)
_cell_angle_beta 80.779(9)
_cell_angle_gamma 83.598(9)
_cell_formula_units_Z 4
_cell_length_a 9.481(6)
_cell_length_b 12.320(8)
_cell_length_c 17.351(11)
_cell_measurement_reflns_used 1981
_cell_measurement_temperature 293(2)
_cell_measurement_theta_max 20.37
_cell_measurement_theta_min 2.37
_cell_volume 1884(2)
_computing_cell_refinement 'Bruker SMART'
_computing_data_collection 'Bruker SMART'
_computing_data_reduction 'Bruker SAINT'
_computing_molecular_graphics 'Bruker SHELXTL'
_computing_publication_material 'Bruker SHELXTL'
_computing_structure_refinement 'SHELXL-97 (Sheldrick, 1997)'
_computing_structure_solution 'SHELXS-97 (Sheldrick, 1990)'
_diffrn_ambient_temperature 293(2)
_diffrn_measured_fraction_theta_full 0.984
_diffrn_measured_fraction_theta_max 0.984
_diffrn_measurement_device_type 'CCD area detector'
_diffrn_measurement_method 'phi and omega scans'
_diffrn_radiation_monochromator graphite
_diffrn_radiation_source 'fine-focus sealed tube'
_diffrn_radiation_type MoK\a
_diffrn_radiation_wavelength 0.71073
_diffrn_reflns_av_R_equivalents 0.0000
_diffrn_reflns_av_sigmaI/netI 0.1029
_diffrn_reflns_limit_h_max 11
_diffrn_reflns_limit_h_min -11
_diffrn_reflns_limit_k_max 14
_diffrn_reflns_limit_k_min -13
_diffrn_reflns_limit_l_max 20
_diffrn_reflns_limit_l_min 0
_diffrn_reflns_number 6530
_diffrn_reflns_theta_full 25.00
_diffrn_reflns_theta_max 25.00
_diffrn_reflns_theta_min 1.76
_exptl_absorpt_coefficient_mu 0.069
_exptl_absorpt_correction_T_max 0.9816
_exptl_absorpt_correction_T_min 0.9783
_exptl_absorpt_correction_type multi-scan
_exptl_crystal_colour colorless
_exptl_crystal_density_diffrn 1.154
_exptl_crystal_density_method 'not measured'
_exptl_crystal_description block
_exptl_crystal_F_000 696
_exptl_crystal_size_max 0.32
_exptl_crystal_size_mid 0.29
_exptl_crystal_size_min 0.27
_refine_diff_density_max 0.599
_refine_diff_density_min -0.407
_refine_diff_density_rms 0.128
_refine_ls_extinction_method none
_refine_ls_goodness_of_fit_ref 1.085
_refine_ls_hydrogen_treatment constr
_refine_ls_matrix_type full
_refine_ls_number_parameters 457
_refine_ls_number_reflns 6530
_refine_ls_number_restraints 0
_refine_ls_restrained_S_all 1.085
_refine_ls_R_factor_all 0.2280
_refine_ls_R_factor_gt 0.1705
_refine_ls_shift/su_max 0.001
_refine_ls_shift/su_mean 0.000
_refine_ls_structure_factor_coef Fsqd
_refine_ls_weighting_details 'calc w=1/[\s^2^(Fo^2^)+(0.4100P)^2^+0.2500P] where P=(Fo^2^+2Fc^2^)/3'
_refine_ls_weighting_scheme calc
_refine_ls_wR_factor_gt 0.5341
_refine_ls_wR_factor_ref 0.5599
_reflns_number_gt 3304
_reflns_number_total 6530
_reflns_threshold_expression >2sigma(I)
_cod_data_source_file c2ob06689k.txt
_cod_data_source_block 110728a_0m
_cod_depositor_comments
;
The following automatic conversions were performed:

'_symmetry_cell_setting' value 'Triclinic' changed to 'triclinic'
according to /home/saulius/struct/CIF-dictionaries/cif_core.dic
dictionary named 'cif_core.dic' version 2.4.1 from 2010-06-29.

Automatic conversion script
Id: cif_fix_values 1715 2011-07-08 13:25:40Z adriana 
;
_cod_original_sg_symbol_H-M 'P-1 '
_cod_database_code 7152230

loop_
_symmetry_equiv_pos_as_xyz
'x, y, z'
'-x, -y, -z'

loop_
_atom_site_label
_atom_site_type_symbol
_atom_site_fract_x
_atom_site_fract_y
_atom_site_fract_z
_atom_site_U_iso_or_equiv
_atom_site_adp_type
_atom_site_occupancy
_atom_site_symmetry_multiplicity
_atom_site_calc_flag
_atom_site_refinement_flags
C1 C 0.8574(10) 0.4892(7) 0.3162(6) 0.057(2) Uani 1 1 d .
H1 H 0.8319 0.4355 0.2946 0.069 Uiso 1 1 calc R
C2 C 0.9359(10) 0.4670(8) 0.3797(6) 0.067(3) Uani 1 1 d .
H2 H 0.9721 0.3947 0.4097 0.080 Uiso 1 1 calc R
C3 C 0.9528(10) 0.5684(7) 0.3920(5) 0.057(2) Uani 1 1 d .
H3 H 1.0040 0.5766 0.4309 0.068 Uiso 1 1 calc R
C4 C 0.8811(8) 0.6572(7) 0.3368(5) 0.0424(18) Uani 1 1 d .
C5 C 0.8637(8) 0.7762(6) 0.3279(4) 0.0396(17) Uani 1 1 d .
C6 C 0.9487(9) 0.8122(7) 0.3819(5) 0.0467(19) Uani 1 1 d .
C7 C 0.8818(10) 0.8172(7) 0.4580(5) 0.056(2) Uani 1 1 d .
C8 C 0.9697(15) 0.8422(9) 0.5084(7) 0.079(3) Uani 1 1 d .
H8 H 0.9279 0.8473 0.5594 0.095 Uiso 1 1 calc R
C9 C 1.1104(15) 0.8587(9) 0.4860(8) 0.081(3) Uani 1 1 d .
C10 C 1.1686(12) 0.8559(9) 0.4081(8) 0.082(3) Uani 1 1 d .
H10 H 1.2646 0.8707 0.3906 0.099 Uiso 1 1 calc R
C11 C 1.0915(9) 0.8324(7) 0.3551(6) 0.056(2) Uani 1 1 d .
C12 C 0.7258(12) 0.7998(10) 0.4869(6) 0.080(3) Uani 1 1 d .
H12A H 0.7076 0.7213 0.4953 0.121 Uiso 1 1 calc R
H12B H 0.6702 0.8505 0.4461 0.121 Uiso 1 1 calc R
H12C H 0.6996 0.8165 0.5377 0.121 Uiso 1 1 calc R
C13 C 1.2049(17) 0.8813(13) 0.5404(11) 0.145(8) Uani 1 1 d .
H13A H 1.2323 0.9595 0.5178 0.218 Uiso 1 1 calc R
H13B H 1.2891 0.8297 0.5434 0.218 Uiso 1 1 calc R
H13C H 1.1536 0.8692 0.5946 0.218 Uiso 1 1 calc R
C14 C 1.1625(11) 0.8249(10) 0.2730(7) 0.075(3) Uani 1 1 d .
H14A H 1.1769 0.7456 0.2754 0.112 Uiso 1 1 calc R
H14B H 1.2533 0.8588 0.2597 0.112 Uiso 1 1 calc R
H14C H 1.1027 0.8656 0.2314 0.112 Uiso 1 1 calc R
C15 C 0.7756(8) 0.8573(7) 0.2800(5) 0.049(2) Uani 1 1 d .
C16 C 0.7563(9) 0.9768(7) 0.2735(5) 0.053(2) Uani 1 1 d .
H16 H 0.8035 1.0148 0.2991 0.064 Uiso 1 1 calc R
C17 C 0.6558(10) 1.0233(7) 0.2226(6) 0.057(2) Uani 1 1 d .
H17 H 0.6212 1.1000 0.2066 0.068 Uiso 1 1 calc R
C18 C 0.6129(9) 0.9350(7) 0.1982(5) 0.049(2) Uani 1 1 d .
C19 C 0.5069(9) 0.9465(7) 0.1466(5) 0.052(2) Uani 1 1 d .
C20 C 0.4134(9) 1.0395(8) 0.1126(6) 0.063(2) Uani 1 1 d .
H20 H 0.4086 1.1121 0.1186 0.075 Uiso 1 1 calc R
C21 C 0.3300(10) 1.0048(9) 0.0689(6) 0.069(3) Uani 1 1 d .
H21 H 0.2577 1.0501 0.0405 0.082 Uiso 1 1 calc R
C22 C 0.3694(9) 0.8937(9) 0.0735(5) 0.061(2) Uani 1 1 d .
H22 H 0.3305 0.8498 0.0487 0.074 Uiso 1 1 calc R
C23 C 0.4494(10) 0.6463(9) 0.3836(6) 0.065(3) Uani 1 1 d .
H23 H 0.4815 0.6982 0.4046 0.078 Uiso 1 1 calc R
C24 C 0.3494(11) 0.5652(9) 0.4241(6) 0.071(3) Uani 1 1 d .
H24 H 0.3022 0.5523 0.4773 0.085 Uiso 1 1 calc R
C25 C 0.3331(9) 0.5075(8) 0.3712(5) 0.058(2) Uani 1 1 d .
H25 H 0.2718 0.4487 0.3823 0.070 Uiso 1 1 calc R
C26 C 0.4223(9) 0.5507(7) 0.2989(5) 0.050(2) Uani 1 1 d .
C27 C 0.4516(8) 0.5096(7) 0.2290(5) 0.0481(19) Uani 1 1 d .
C28 C 0.3577(9) 0.4173(7) 0.2312(5) 0.051(2) Uani 1 1 d .
C29 C 0.2286(9) 0.4482(7) 0.1983(5) 0.054(2) Uani 1 1 d .
C30 C 0.1436(9) 0.3598(8) 0.2033(5) 0.055(2) Uani 1 1 d .
H30 H 0.0575 0.3793 0.1813 0.066 Uiso 1 1 calc R
C31 C 0.1815(10) 0.2463(8) 0.2390(6) 0.060(2) Uani 1 1 d .
C32 C 0.3075(11) 0.2175(8) 0.2714(6) 0.068(3) Uani 1 1 d .
H32 H 0.3335 0.1401 0.2962 0.081 Uiso 1 1 calc R
C33 C 0.3996(10) 0.3011(8) 0.2685(5) 0.058(2) Uani 1 1 d .
C34 C 0.1791(12) 0.5725(9) 0.1596(7) 0.075(3) Uani 1 1 d .
H34A H 0.1604 0.6101 0.2009 0.112 Uiso 1 1 calc R
H34B H 0.0932 0.5760 0.1359 0.112 Uiso 1 1 calc R
H34C H 0.2524 0.6105 0.1172 0.112 Uiso 1 1 calc R
C35 C 0.0843(12) 0.1547(9) 0.2423(8) 0.085(3) Uani 1 1 d .
H35A H -0.0040 0.1619 0.2765 0.128 Uiso 1 1 calc R
H35B H 0.1304 0.0797 0.2647 0.128 Uiso 1 1 calc R
H35C H 0.0651 0.1643 0.1877 0.128 Uiso 1 1 calc R
C36 C 0.5365(12) 0.2681(9) 0.3059(7) 0.080(3) Uani 1 1 d .
H36A H 0.5285 0.1954 0.3491 0.120 Uiso 1 1 calc R
H36B H 0.5546 0.3260 0.3283 0.120 Uiso 1 1 calc R
H36C H 0.6141 0.2617 0.2644 0.120 Uiso 1 1 calc R
C37 C 0.5537(9) 0.5440(7) 0.1619(5) 0.051(2) Uani 1 1 d .
C38 C 0.5859(10) 0.4992(9) 0.0944(6) 0.067(3) Uani 1 1 d .
H38 H 0.5387 0.4425 0.0861 0.081 Uiso 1 1 calc R
C39 C 0.6979(11) 0.5551(9) 0.0452(6) 0.072(3) Uani 1 1 d .
H39 H 0.7417 0.5449 -0.0041 0.087 Uiso 1 1 calc R
C40 C 0.7372(8) 0.6326(8) 0.0821(5) 0.053(2) Uani 1 1 d .
C41 C 0.8504(9) 0.7092(8) 0.0507(5) 0.053(2) Uani 1 1 d .
C42 C 0.9551(10) 0.7248(10) -0.0161(6) 0.071(3) Uani 1 1 d .
H42 H 0.9656 0.6858 -0.0545 0.086 Uiso 1 1 calc R
C43 C 1.0415(10) 0.8074(10) -0.0166(6) 0.073(3) Uani 1 1 d .
H43 H 1.1215 0.8326 -0.0547 0.088 Uiso 1 1 calc R
C44 C 0.9915(9) 0.8456(8) 0.0470(6) 0.062(2) Uani 1 1 d .
H44 H 1.0285 0.9030 0.0603 0.075 Uiso 1 1 calc R
N1 N 0.8237(7) 0.6038(5) 0.2904(4) 0.0475(16) Uani 1 1 d .
H1A H 0.7739 0.6390 0.2510 0.057 Uiso 1 1 calc R
N2 N 0.6867(7) 0.8348(6) 0.2316(4) 0.0457(16) Uani 1 1 d .
N3 N 0.4762(8) 0.8593(6) 0.1212(4) 0.0557(19) Uani 1 1 d .
H3A H 0.5188 0.7916 0.1338 0.067 Uiso 1 1 calc R
N4 N 0.4910(7) 0.6360(6) 0.3085(4) 0.0518(18) Uani 1 1 d .
H4 H 0.5524 0.6774 0.2716 0.062 Uiso 1 1 calc R
N5 N 0.6501(7) 0.6292(6) 0.1516(4) 0.0491(17) Uani 1 1 d .
N6 N 0.8753(7) 0.7841(6) 0.0887(4) 0.0544(18) Uani 1 1 d .
H6 H 0.8253 0.7919 0.1328 0.065 Uiso 1 1 calc R

loop_
_atom_site_aniso_label
_atom_site_aniso_U_11
_atom_site_aniso_U_22
_atom_site_aniso_U_33
_atom_site_aniso_U_23
_atom_site_aniso_U_13
_atom_site_aniso_U_12
C1 0.063(5) 0.042(5) 0.067(6) -0.018(4) -0.012(4) 0.000(4)
C2 0.067(6) 0.052(6) 0.076(6) -0.014(5) -0.013(5) 0.005(5)
C3 0.070(6) 0.050(5) 0.046(5) -0.006(4) -0.014(4) -0.009(4)
C4 0.040(4) 0.042(4) 0.053(4) -0.023(4) -0.012(3) -0.004(3)
C5 0.045(4) 0.037(4) 0.037(4) -0.010(3) -0.011(3) -0.002(3)
C6 0.054(5) 0.046(5) 0.043(4) -0.018(3) -0.014(4) 0.003(4)
C7 0.074(6) 0.043(5) 0.053(5) -0.016(4) -0.015(4) 0.002(4)
C8 0.116(10) 0.060(7) 0.073(7) -0.030(5) -0.038(7) 0.007(6)
C9 0.112(10) 0.060(7) 0.094(8) -0.045(6) -0.051(7) 0.016(6)
C10 0.071(7) 0.058(6) 0.123(10) -0.018(6) -0.047(7) -0.009(5)
C11 0.063(6) 0.039(5) 0.081(6) -0.030(4) -0.031(5) 0.002(4)
C12 0.099(8) 0.081(8) 0.054(6) -0.017(5) 0.003(5) -0.009(6)
C13 0.166(14) 0.125(12) 0.216(18) -0.109(13) -0.156(14) 0.055(11)
C14 0.061(6) 0.088(8) 0.078(7) -0.031(6) -0.002(5) -0.014(5)
C15 0.046(4) 0.044(5) 0.061(5) -0.021(4) -0.009(4) -0.007(4)
C16 0.062(5) 0.044(5) 0.057(5) -0.017(4) -0.015(4) -0.001(4)
C17 0.066(5) 0.041(5) 0.066(6) -0.018(4) -0.014(4) -0.002(4)
C18 0.054(5) 0.042(5) 0.050(5) -0.014(4) -0.012(4) 0.003(4)
C19 0.048(5) 0.048(5) 0.057(5) -0.012(4) -0.010(4) -0.003(4)
C20 0.051(5) 0.063(6) 0.064(6) -0.005(5) -0.016(4) 0.004(4)
C21 0.062(6) 0.073(7) 0.063(6) -0.008(5) -0.016(5) -0.001(5)
C22 0.058(5) 0.071(7) 0.052(5) -0.010(4) -0.019(4) -0.007(5)
C23 0.064(6) 0.081(7) 0.056(5) -0.028(5) -0.010(4) -0.007(5)
C24 0.079(7) 0.080(7) 0.050(5) -0.023(5) 0.013(5) -0.018(5)
C25 0.064(5) 0.058(6) 0.059(5) -0.030(4) 0.006(4) -0.013(4)
C26 0.056(5) 0.046(5) 0.047(5) -0.011(4) -0.009(4) -0.008(4)
C27 0.047(4) 0.045(5) 0.054(5) -0.018(4) -0.011(4) -0.002(4)
C28 0.054(5) 0.048(5) 0.055(5) -0.019(4) -0.008(4) -0.007(4)
C29 0.057(5) 0.047(5) 0.060(5) -0.019(4) -0.004(4) -0.012(4)
C30 0.052(5) 0.060(6) 0.058(5) -0.028(4) -0.004(4) -0.005(4)
C31 0.064(6) 0.062(6) 0.059(5) -0.022(4) 0.001(4) -0.025(5)
C32 0.091(7) 0.051(6) 0.069(6) -0.024(5) -0.011(5) -0.015(5)
C33 0.070(6) 0.046(5) 0.060(5) -0.015(4) -0.016(4) -0.001(4)
C34 0.080(7) 0.062(7) 0.083(7) -0.016(5) -0.028(6) -0.002(5)
C35 0.088(8) 0.065(7) 0.109(9) -0.025(6) -0.023(7) -0.026(6)
C36 0.092(7) 0.064(7) 0.094(8) -0.031(6) -0.047(6) 0.021(6)
C37 0.053(5) 0.046(5) 0.063(5) -0.026(4) -0.011(4) -0.009(4)
C38 0.070(6) 0.078(7) 0.070(6) -0.043(5) -0.002(5) -0.024(5)
C39 0.079(6) 0.094(8) 0.060(6) -0.047(5) 0.017(5) -0.039(6)
C40 0.047(5) 0.070(6) 0.045(4) -0.026(4) -0.002(4) -0.009(4)
C41 0.053(5) 0.063(6) 0.046(5) -0.018(4) -0.004(4) -0.014(4)
C42 0.061(6) 0.102(8) 0.056(5) -0.034(5) 0.007(4) -0.017(6)
C43 0.048(5) 0.101(8) 0.064(6) -0.021(6) 0.008(4) -0.016(5)
C44 0.056(5) 0.060(6) 0.067(6) -0.009(5) -0.010(5) -0.020(4)
N1 0.050(4) 0.040(4) 0.056(4) -0.018(3) -0.017(3) 0.002(3)
N2 0.048(4) 0.048(4) 0.048(4) -0.025(3) -0.008(3) -0.002(3)
N3 0.060(4) 0.056(5) 0.053(4) -0.014(3) -0.015(3) -0.008(3)
N4 0.048(4) 0.056(4) 0.056(4) -0.022(3) -0.005(3) -0.014(3)
N5 0.056(4) 0.046(4) 0.047(4) -0.018(3) -0.002(3) -0.010(3)
N6 0.053(4) 0.047(4) 0.057(4) -0.009(3) -0.002(3) -0.009(3)

loop_
_atom_type_symbol
_atom_type_description
_atom_type_scat_dispersion_real
_atom_type_scat_dispersion_imag
_atom_type_scat_source
C C 0.0033 0.0016 'International Tables Vol C Tables 4.2.6.8 and 6.1.1.4'
H H 0.0000 0.0000 'International Tables Vol C Tables 4.2.6.8 and 6.1.1.4'
N N 0.0061 0.0033 'International Tables Vol C Tables 4.2.6.8 and 6.1.1.4'

loop_
_geom_angle_atom_site_label_1
_geom_angle_atom_site_label_2
_geom_angle_atom_site_label_3
_geom_angle
N1 C1 C2 107.1(8)
N1 C1 H1 126.4
C2 C1 H1 126.4
C3 C2 C1 108.8(8)
C3 C2 H2 125.6
C1 C2 H2 125.6
C2 C3 C4 108.9(8)
C2 C3 H3 125.5
C4 C3 H3 125.5
C3 C4 N1 104.7(7)
C3 C4 C5 129.8(7)
N1 C4 C5 125.5(7)
C15 C5 C4 126.9(7)
C15 C5 C6 118.8(7)
C4 C5 C6 114.2(6)
C11 C6 C7 122.7(8)
C11 C6 C5 118.6(7)
C7 C6 C5 118.7(7)
C6 C7 C8 116.1(9)
C6 C7 C12 123.4(8)
C8 C7 C12 120.5(9)
C9 C8 C7 123.4(10)
C9 C8 H8 118.3
C7 C8 H8 118.3
C8 C9 C10 117.1(10)
C8 C9 C13 123.6(13)
C10 C9 C13 119.3(13)
C11 C10 C9 123.4(11)
C11 C10 H10 118.3
C9 C10 H10 118.3
C10 C11 C6 117.3(9)
C10 C11 C14 120.8(9)
C6 C11 C14 121.8(8)
C7 C12 H12A 109.5
C7 C12 H12B 109.5
H12A C12 H12B 109.5
C7 C12 H12C 109.5
H12A C12 H12C 109.5
H12B C12 H12C 109.5
C9 C13 H13A 109.5
C9 C13 H13B 109.5
H13A C13 H13B 109.5
C9 C13 H13C 109.5
H13A C13 H13C 109.5
H13B C13 H13C 109.5
C11 C14 H14A 109.5
C11 C14 H14B 109.5
H14A C14 H14B 109.5
C11 C14 H14C 109.5
H14A C14 H14C 109.5
H14B C14 H14C 109.5
C5 C15 N2 124.7(7)
C5 C15 C16 126.2(8)
N2 C15 C16 109.2(7)
C17 C16 C15 106.2(8)
C17 C16 H16 126.9
C15 C16 H16 126.9
C16 C17 C18 108.0(8)
C16 C17 H17 126.0
C18 C17 H17 126.0
N2 C18 C17 110.4(7)
N2 C18 C19 123.4(7)
C17 C18 C19 126.2(8)
N3 C19 C20 105.6(8)
N3 C19 C18 123.4(7)
C20 C19 C18 131.0(9)
C21 C20 C19 107.7(9)
C21 C20 H20 126.1
C19 C20 H20 126.1
C22 C21 C20 109.1(9)
C22 C21 H21 125.4
C20 C21 H21 125.4
N3 C22 C21 106.8(9)
N3 C22 H22 126.6
C21 C22 H22 126.6
N4 C23 C24 107.1(8)
N4 C23 H23 126.5
C24 C23 H23 126.5
C25 C24 C23 107.4(8)
C25 C24 H24 126.3
C23 C24 H24 126.3
C24 C25 C26 108.8(8)
C24 C25 H25 125.6
C26 C25 H25 125.6
N4 C26 C25 106.3(7)
N4 C26 C27 125.0(7)
C25 C26 C27 128.5(8)
C37 C27 C26 127.8(8)
C37 C27 C28 117.1(7)
C26 C27 C28 115.1(7)
C29 C28 C33 120.8(8)
C29 C28 C27 119.8(7)
C33 C28 C27 119.4(8)
C28 C29 C30 117.8(8)
C28 C29 C34 121.9(8)
C30 C29 C34 120.3(8)
C31 C30 C29 122.8(9)
C31 C30 H30 118.6
C29 C30 H30 118.6
C30 C31 C32 118.7(9)
C30 C31 C35 120.1(10)
C32 C31 C35 121.2(9)
C31 C32 C33 122.1(9)
C31 C32 H32 119.0
C33 C32 H32 119.0
C28 C33 C32 117.9(9)
C28 C33 C36 120.8(8)
C32 C33 C36 121.4(9)
C29 C34 H34A 109.5
C29 C34 H34B 109.5
H34A C34 H34B 109.5
C29 C34 H34C 109.5
H34A C34 H34C 109.5
H34B C34 H34C 109.5
C31 C35 H35A 109.5
C31 C35 H35B 109.5
H35A C35 H35B 109.5
C31 C35 H35C 109.5
H35A C35 H35C 109.5
H35B C35 H35C 109.5
C33 C36 H36A 109.5
C33 C36 H36B 109.5
H36A C36 H36B 109.5
C33 C36 H36C 109.5
H36A C36 H36C 109.5
H36B C36 H36C 109.5
C27 C37 N5 123.4(7)
C27 C37 C38 127.3(8)
N5 C37 C38 109.2(7)
C39 C38 C37 106.5(8)
C39 C38 H38 126.7
C37 C38 H38 126.7
C38 C39 C40 107.7(8)
C38 C39 H39 126.1
C40 C39 H39 126.1
N5 C40 C39 111.4(7)
N5 C40 C41 122.0(8)
C39 C40 C41 126.6(8)
N6 C41 C42 105.4(8)
N6 C41 C40 122.2(7)
C42 C41 C40 132.4(9)
C43 C42 C41 108.7(9)
C43 C42 H42 125.6
C41 C42 H42 125.6
C44 C43 C42 108.6(8)
C44 C43 H43 125.7
C42 C43 H43 125.7
C43 C44 N6 107.0(8)
C43 C44 H44 126.5
N6 C44 H44 126.5
C1 N1 C4 110.4(7)
C1 N1 H1A 124.8
C4 N1 H1A 124.8
C18 N2 C15 106.2(7)
C22 N3 C19 110.8(8)
C22 N3 H3A 124.6
C19 N3 H3A 124.6
C23 N4 C26 110.5(7)
C23 N4 H4 124.7
C26 N4 H4 124.7
C40 N5 C37 105.1(7)
C41 N6 C44 110.3(8)
C41 N6 H6 124.8
C44 N6 H6 124.8

loop_
_geom_bond_atom_site_label_1
_geom_bond_atom_site_label_2
_geom_bond_distance
C1 N1 1.350(11)
C1 C2 1.365(13)
C1 H1 0.9300
C2 C3 1.364(13)
C2 H2 0.9300
C3 C4 1.387(11)
C3 H3 0.9300
C4 N1 1.396(10)
C4 C5 1.416(10)
C5 C15 1.369(11)
C5 C6 1.524(11)
C6 C11 1.382(12)
C6 C7 1.386(11)
C7 C8 1.423(14)
C7 C12 1.499(13)
C8 C9 1.346(16)
C8 H8 0.9300
C9 C10 1.387(17)
C9 C13 1.507(14)
C10 C11 1.379(13)
C10 H10 0.9300
C11 C14 1.502(13)
C12 H12A 0.9600
C12 H12B 0.9600
C12 H12C 0.9600
C13 H13A 0.9600
C13 H13B 0.9600
C13 H13C 0.9600
C14 H14A 0.9600
C14 H14B 0.9600
C14 H14C 0.9600
C15 N2 1.388(10)
C15 C16 1.432(11)
C16 C17 1.352(12)
C16 H16 0.9300
C17 C18 1.410(12)
C17 H17 0.9300
C18 N2 1.347(10)
C18 C19 1.415(11)
C19 N3 1.363(11)
C19 C20 1.393(12)
C20 C21 1.366(13)
C20 H20 0.9300
C21 C22 1.357(13)
C21 H21 0.9300
C22 N3 1.353(11)
C22 H22 0.9300
C23 N4 1.344(11)
C23 C24 1.387(13)
C23 H23 0.9300
C24 C25 1.368(13)
C24 H24 0.9300
C25 C26 1.375(11)
C25 H25 0.9300
C26 N4 1.363(10)
C26 C27 1.440(11)
C27 C37 1.369(12)
C27 C28 1.508(11)
C28 C29 1.395(12)
C28 C33 1.403(12)
C29 C30 1.398(11)
C29 C34 1.509(13)
C30 C31 1.362(13)
C30 H30 0.9300
C31 C32 1.363(14)
C31 C35 1.516(12)
C32 C33 1.406(12)
C32 H32 0.9300
C33 C36 1.500(13)
C34 H34A 0.9600
C34 H34B 0.9600
C34 H34C 0.9600
C35 H35A 0.9600
C35 H35B 0.9600
C35 H35C 0.9600
C36 H36A 0.9600
C36 H36B 0.9600
C36 H36C 0.9600
C37 N5 1.416(10)
C37 C38 1.431(12)
C38 C39 1.347(13)
C38 H38 0.9300
C39 C40 1.422(12)
C39 H39 0.9300
C40 N5 1.339(10)
C40 C41 1.428(11)
C41 N6 1.359(11)
C41 C42 1.375(12)
C42 C43 1.373(14)
C42 H42 0.9300
C43 C44 1.337(13)
C43 H43 0.9300
C44 N6 1.371(10)
C44 H44 0.9300
N1 H1A 0.8600
N3 H3A 0.8600
N4 H4 0.8600
N6 H6 0.8600
